data_7232163
loop_
_publ_author_name
'Leduskrasts, Kaspars'
'Suna, Edgars'

_publ_section_title
;
 Aggregation induced emission by pyridinium--pyridinium interactions
;
_journal_issue 1
_journal_name_full 'RSC Advances'
_journal_page_first 460
_journal_paper_doi 10.1039/C8RA08771G
_journal_volume 9
_journal_year 2019
_chemical_formula_moiety 'C28 H27 N2, C7 H7 O3 S'
_chemical_formula_sum 'C35 H34 N2 O3 S'
_chemical_formula_weight 562.70
_space_group_crystal_system monoclinic
_space_group_IT_number 15
_space_group_name_Hall '-I 2ya'
_space_group_name_H-M_alt 'I 1 2/a 1'
_symmetry_space_group_name_Hall '-I 2ya'
_symmetry_space_group_name_H-M 'I 1 2/a 1'
_atom_sites_solution_hydrogens geom
_audit_creation_method SHELXL-2017/1
_audit_update_record
;
2018-10-17 deposited with the CCDC.
2019-01-10 downloaded from the CCDC.
;
_cell_angle_alpha 90
_cell_angle_beta 115.777(2)
_cell_angle_gamma 90
_cell_formula_units_Z 8
_cell_length_a 29.4101(10)
_cell_length_b 8.4373(2)
_cell_length_c 30.7626(11)
_cell_measurement_reflns_used 16500
_cell_measurement_temperature 190(2)
_cell_measurement_theta_max 27.485
_cell_measurement_theta_min 0.998
_cell_volume 6873.9(4)
_computing_structure_refinement 'SHELXL-2017/1 (Sheldrick, 2017)'
_diffrn_ambient_temperature 190(2)
_diffrn_measured_fraction_theta_full 0.944
_diffrn_measured_fraction_theta_max 0.936
_diffrn_measurement_device_type KappaCCD
_diffrn_measurement_method CCD
_diffrn_radiation_type MoK\a
_diffrn_radiation_wavelength 0.71073
_diffrn_reflns_av_R_equivalents 0.0798
_diffrn_reflns_av_unetI/netI 0.1362
_diffrn_reflns_Laue_measured_fraction_full 0.944
_diffrn_reflns_Laue_measured_fraction_max 0.936
_diffrn_reflns_limit_h_max 38
_diffrn_reflns_limit_h_min -38
_diffrn_reflns_limit_k_max 10
_diffrn_reflns_limit_k_min -9
_diffrn_reflns_limit_l_max 39
_diffrn_reflns_limit_l_min -39
_diffrn_reflns_number 11412
_diffrn_reflns_point_group_measured_fraction_full 0.944
_diffrn_reflns_point_group_measured_fraction_max 0.936
_diffrn_reflns_theta_full 25.242
_diffrn_reflns_theta_max 27.486
_diffrn_reflns_theta_min 2.523
_exptl_absorpt_coefficient_mu 0.127
_exptl_absorpt_correction_type none
_exptl_crystal_colour colourless
_exptl_crystal_density_diffrn 1.087
_exptl_crystal_description paralelepiped
_exptl_crystal_F_000 2384
_exptl_crystal_size_max 0.20
_exptl_crystal_size_mid 0.18
_exptl_crystal_size_min 0.10
_refine_diff_density_max 0.397
_refine_diff_density_min -0.404
_refine_diff_density_rms 0.054
_refine_ls_extinction_method none
_refine_ls_goodness_of_fit_ref 0.986
_refine_ls_hydrogen_treatment constr
_refine_ls_matrix_type full
_refine_ls_number_parameters 374
_refine_ls_number_reflns 7378
_refine_ls_number_restraints 0
_refine_ls_restrained_S_all 0.986
_refine_ls_R_factor_all 0.1680
_refine_ls_R_factor_gt 0.0738
_refine_ls_shift/su_max 0.003
_refine_ls_shift/su_mean 0.000
_refine_ls_structure_factor_coef Fsqd
_refine_ls_weighting_details 'w=1/[\s^2^(Fo^2^)+(0.0910P)^2^] where P=(Fo^2^+2Fc^2^)/3'
_refine_ls_weighting_scheme calc
_refine_ls_wR_factor_gt 0.1717
_refine_ls_wR_factor_ref 0.2083
_reflns_Friedel_coverage 0.000
_reflns_number_gt 3359
_reflns_number_total 7378
_reflns_threshold_expression 'I > 2\s(I)'
_cod_data_source_file c8ra08771g2.cif
_cod_data_source_block Substance_3
_cod_database_code 7232163
_shelx_shelxl_version_number 2017/1
_shelx_space_group_comment
;
The symmetry employed for this shelxl refinement is uniquely defined
by the following loop, which should always be used as a source of
symmetry information in preference to the above space-group names.
They are only intended as comments.
;

loop_
_space_group_symop_operation_xyz
'x, y, z'
'-x+1/2, y, -z'
'x+1/2, y+1/2, z+1/2'
'-x+1, y+1/2, -z+1/2'
'-x, -y, -z'
'x-1/2, -y, z'
'-x+1/2, -y+1/2, -z+1/2'
'x, -y+1/2, z+1/2'

loop_
_atom_site_label
_atom_site_type_symbol
_atom_site_fract_x
_atom_site_fract_y
_atom_site_fract_z
_atom_site_U_iso_or_equiv
_atom_site_adp_type
_atom_site_occupancy
_atom_site_site_symmetry_order
_atom_site_calc_flag
_atom_site_refinement_flags_posn
_atom_site_refinement_flags_adp
S1 S 0.67557(3) 0.24815(9) 0.39985(3) 0.0369(2) Uani 1 1 d . .
N1 N 0.55268(10) 0.2156(3) 0.59796(10) 0.0357(7) Uani 1 1 d . .
C14 C 0.47355(13) 0.3602(4) 0.57015(13) 0.0420(9) Uani 1 1 d . .
H14 H 0.489311 0.448706 0.564853 0.050 Uiso 1 1 calc R U
C1 C 0.59316(13) 0.1992(4) 0.64361(12) 0.0374(9) Uani 1 1 d . .
C29 C 0.46344(17) 0.1381(6) 0.24057(18) 0.0880(17) Uani 1 1 d . .
H29A H 0.462666 0.038394 0.225232 0.132 Uiso 1 1 calc R U
H29B H 0.454412 0.221579 0.217092 0.132 Uiso 1 1 calc R U
H29C H 0.439874 0.135732 0.254475 0.132 Uiso 1 1 calc R U
C28 C 0.24796(15) 0.4136(4) 0.33021(13) 0.0519(10) Uani 1 1 d . .
H28A H 0.233416 0.409287 0.295607 0.078 Uiso 1 1 calc R U
H28B H 0.284112 0.412958 0.342973 0.078 Uiso 1 1 calc R U
H28C H 0.237219 0.508798 0.340098 0.078 Uiso 1 1 calc R U
O1 O 0.71036(9) 0.2496(3) 0.37801(9) 0.0499(7) Uani 1 1 d . .
C19 C 0.34360(11) 0.2429(4) 0.55688(11) 0.0291(7) Uani 1 1 d . .
H19A H 0.334728 0.150967 0.570535 0.035 Uiso 1 1 calc R U
H19B H 0.337573 0.336713 0.571828 0.035 Uiso 1 1 calc R U
O2 O 0.68277(9) 0.1128(3) 0.43109(9) 0.0487(7) Uani 1 1 d . .
N2 N 0.31075(9) 0.2481(3) 0.50362(9) 0.0262(6) Uani 1 1 d . .
C2 C 0.59201(14) 0.1751(5) 0.68753(14) 0.0502(10) Uani 1 1 d . .
H2 H 0.561714 0.168013 0.690095 0.060 Uiso 1 1 calc R U
C4 C 0.68338(15) 0.1766(5) 0.72356(16) 0.0591(12) Uani 1 1 d . .
H4 H 0.713826 0.169191 0.751142 0.071 Uiso 1 1 calc R U
C3 C 0.63866(17) 0.1618(5) 0.72797(14) 0.0600(12) Uani 1 1 d . .
H3 H 0.639645 0.142926 0.758149 0.072 Uiso 1 1 calc R U
O3 O 0.67401(10) 0.3973(3) 0.42298(9) 0.0532(7) Uani 1 1 d . .
C22 C 0.25811(11) 0.2596(4) 0.40398(11) 0.0296(7) Uani 1 1 d . .
C5 C 0.68424(14) 0.2015(4) 0.68034(14) 0.0475(10) Uani 1 1 d . .
H5 H 0.714736 0.211370 0.678276 0.057 Uiso 1 1 calc R U
C6 C 0.63826(13) 0.2120(4) 0.63891(13) 0.0389(9) Uani 1 1 d . .
C7 C 0.62508(12) 0.2345(4) 0.58844(13) 0.0360(8) Uani 1 1 d . .
C8 C 0.65292(14) 0.2459(4) 0.56142(14) 0.0416(9) Uani 1 1 d . .
H8 H 0.688028 0.247247 0.576671 0.050 Uiso 1 1 calc R U
C9 C 0.62764(15) 0.2550(4) 0.51235(15) 0.0462(10) Uani 1 1 d . .
H9 H 0.645781 0.261328 0.494067 0.055 Uiso 1 1 calc R U
C23 C 0.27063(12) 0.3965(4) 0.43208(11) 0.0303(8) Uani 1 1 d . .
H23 H 0.261250 0.494804 0.417141 0.036 Uiso 1 1 calc R U
C11 C 0.54668(13) 0.2461(4) 0.51486(13) 0.0393(8) Uani 1 1 d . .
H11 H 0.511586 0.246074 0.499184 0.047 Uiso 1 1 calc R U
C10 C 0.57531(15) 0.2551(4) 0.48934(14) 0.0440(9) Uani 1 1 d . .
H10 H 0.559075 0.261262 0.455841 0.053 Uiso 1 1 calc R U
C12 C 0.57200(12) 0.2372(4) 0.56426(12) 0.0346(8) Uani 1 1 d . .
C13 C 0.50038(12) 0.2225(4) 0.58806(11) 0.0324(8) Uani 1 1 d . .
C33 C 0.61408(13) 0.2226(4) 0.35216(12) 0.0350(8) Uani 1 1 d . .
C15 C 0.42298(13) 0.3654(4) 0.56012(13) 0.0401(9) Uani 1 1 d . .
H15 H 0.404839 0.458194 0.547852 0.048 Uiso 1 1 calc R U
C16 C 0.39862(11) 0.2346(4) 0.56800(10) 0.0271(7) Uani 1 1 d . .
C17 C 0.42629(13) 0.0984(4) 0.58563(13) 0.0426(9) Uani 1 1 d . .
H17 H 0.410699 0.009546 0.590969 0.051 Uiso 1 1 calc R U
C35 C 0.52430(16) 0.2533(5) 0.32067(15) 0.0566(11) Uani 1 1 d . .
H35 H 0.496689 0.293380 0.324284 0.068 Uiso 1 1 calc R U
C21 C 0.27140(12) 0.1162(4) 0.42895(12) 0.0357(8) Uani 1 1 d . .
H21 H 0.262460 0.021295 0.411923 0.043 Uiso 1 1 calc R U
C20 C 0.29766(12) 0.1134(4) 0.47864(12) 0.0333(8) Uani 1 1 d . .
H20 H 0.306258 0.016785 0.494758 0.040 Uiso 1 1 calc R U
C18 C 0.47703(13) 0.0911(4) 0.59558(13) 0.0429(9) Uani 1 1 d . .
H18 H 0.495135 -0.002152 0.607273 0.051 Uiso 1 1 calc R U
C34 C 0.57239(15) 0.2813(4) 0.35632(14) 0.0481(10) Uani 1 1 d . .
H34 H 0.576672 0.340338 0.383371 0.058 Uiso 1 1 calc R U
C25 C 0.23049(12) 0.2683(4) 0.34944(11) 0.0347(8) Uani 1 1 d . .
C24 C 0.29638(12) 0.3889(4) 0.48107(12) 0.0316(8) Uani 1 1 d . .
H24 H 0.304121 0.481832 0.499121 0.038 Uiso 1 1 calc R U
C26 C 0.24101(16) 0.1180(5) 0.32679(13) 0.0536(11) Uani 1 1 d . .
H26A H 0.226210 0.027867 0.334781 0.080 Uiso 1 1 calc R U
H26B H 0.276809 0.102684 0.339134 0.080 Uiso 1 1 calc R U
H26C H 0.226572 0.129947 0.292352 0.080 Uiso 1 1 calc R U
C27 C 0.17384(14) 0.2830(5) 0.33471(13) 0.0581(12) Uani 1 1 d . .
H27A H 0.162539 0.192543 0.346236 0.087 Uiso 1 1 calc R U
H27B H 0.155968 0.288068 0.300162 0.087 Uiso 1 1 calc R U
H27C H 0.167474 0.377697 0.348472 0.087 Uiso 1 1 calc R U
C32 C 0.60676(15) 0.1368(5) 0.31194(14) 0.0551(11) Uani 1 1 d . .
H32 H 0.634477 0.095648 0.308739 0.066 Uiso 1 1 calc R U
C31 C 0.55863(17) 0.1105(5) 0.27591(16) 0.0671(13) Uani 1 1 d . .
H31 H 0.554533 0.053830 0.248517 0.080 Uiso 1 1 calc R U
C30 C 0.51633(16) 0.1676(5) 0.28007(16) 0.0574(11) Uani 1 1 d . .

loop_
_atom_site_aniso_label
_atom_site_aniso_U_11
_atom_site_aniso_U_22
_atom_site_aniso_U_33
_atom_site_aniso_U_23
_atom_site_aniso_U_13
_atom_site_aniso_U_12
S1 0.0390(5) 0.0275(4) 0.0461(5) 0.0003(4) 0.0201(4) -0.0014(4)
N1 0.0206(15) 0.0439(18) 0.0358(16) 0.0066(13) 0.0058(12) 0.0026(13)
C14 0.031(2) 0.0316(19) 0.059(2) 0.0051(18) 0.0158(18) -0.0037(16)
C1 0.030(2) 0.0349(19) 0.040(2) 0.0032(16) 0.0090(17) 0.0001(15)
C29 0.050(3) 0.103(4) 0.088(4) -0.005(3) 0.009(3) 0.009(3)
C28 0.058(3) 0.056(2) 0.037(2) 0.0043(19) 0.0167(19) 0.004(2)
O1 0.0424(15) 0.0527(16) 0.0650(17) -0.0024(13) 0.0330(14) -0.0051(13)
C19 0.0250(17) 0.0335(17) 0.0278(16) -0.0025(15) 0.0105(13) -0.0028(15)
O2 0.0516(17) 0.0354(14) 0.0515(16) 0.0144(12) 0.0155(13) -0.0019(12)
N2 0.0184(13) 0.0291(14) 0.0313(14) -0.0023(13) 0.0108(11) -0.0009(12)
C2 0.031(2) 0.061(3) 0.052(2) 0.005(2) 0.0126(19) -0.0039(19)
C4 0.031(2) 0.057(3) 0.063(3) 0.007(2) -0.005(2) -0.0072(19)
C3 0.058(3) 0.064(3) 0.043(2) 0.011(2) 0.009(2) -0.010(2)
O3 0.0591(18) 0.0360(14) 0.0645(17) -0.0146(12) 0.0268(14) -0.0011(12)
C22 0.0197(16) 0.0326(18) 0.0344(18) 0.0050(16) 0.0097(14) 0.0028(15)
C5 0.031(2) 0.043(2) 0.055(3) 0.0049(19) 0.0069(19) -0.0030(16)
C6 0.0221(19) 0.0326(19) 0.052(2) 0.0011(17) 0.0070(17) 0.0004(14)
C7 0.0243(18) 0.0282(18) 0.052(2) -0.0009(17) 0.0136(16) 0.0012(15)
C8 0.031(2) 0.0315(18) 0.064(3) -0.0050(19) 0.0223(19) -0.0007(17)
C9 0.047(2) 0.038(2) 0.069(3) 0.002(2) 0.040(2) 0.0011(19)
C23 0.0243(18) 0.0283(17) 0.0347(19) 0.0042(15) 0.0094(15) 0.0019(14)
C11 0.0315(19) 0.040(2) 0.048(2) -0.0006(18) 0.0185(17) -0.0035(17)
C10 0.051(2) 0.039(2) 0.049(2) -0.0019(18) 0.0288(19) -0.0015(19)
C12 0.0309(19) 0.0310(18) 0.043(2) -0.0005(16) 0.0169(16) 0.0006(16)
C13 0.0200(17) 0.042(2) 0.0332(18) -0.0022(16) 0.0096(14) -0.0015(15)
C33 0.042(2) 0.0295(18) 0.0407(19) 0.0105(16) 0.0243(17) 0.0081(16)
C15 0.030(2) 0.0277(18) 0.057(2) 0.0043(17) 0.0130(17) 0.0036(15)
C16 0.0234(17) 0.0319(17) 0.0241(16) -0.0020(15) 0.0086(13) 0.0001(15)
C17 0.032(2) 0.0341(19) 0.062(2) 0.0136(18) 0.0204(18) -0.0013(16)
C35 0.047(3) 0.064(3) 0.062(3) 0.005(2) 0.028(2) 0.019(2)
C21 0.033(2) 0.0274(18) 0.043(2) -0.0038(16) 0.0125(17) -0.0011(15)
C20 0.031(2) 0.0276(18) 0.037(2) 0.0059(16) 0.0112(16) 0.0027(15)
C18 0.029(2) 0.038(2) 0.063(2) 0.0145(18) 0.0206(18) 0.0077(17)
C34 0.047(3) 0.057(2) 0.045(2) 0.0034(19) 0.0248(19) 0.0134(19)
C25 0.0303(19) 0.039(2) 0.0305(17) 0.0040(16) 0.0094(15) 0.0071(16)
C24 0.0284(19) 0.0218(17) 0.044(2) -0.0024(15) 0.0154(16) -0.0014(14)
C26 0.058(3) 0.062(3) 0.040(2) -0.006(2) 0.022(2) 0.006(2)
C27 0.035(2) 0.095(3) 0.036(2) -0.006(2) 0.0079(17) 0.006(2)
C32 0.047(3) 0.060(3) 0.058(3) -0.013(2) 0.022(2) 0.007(2)
C31 0.058(3) 0.076(3) 0.057(3) -0.020(2) 0.016(2) 0.009(2)
C30 0.040(3) 0.060(3) 0.064(3) 0.000(2) 0.015(2) 0.004(2)

loop_
_atom_type_symbol
_atom_type_description
_atom_type_scat_dispersion_real
_atom_type_scat_dispersion_imag
_atom_type_scat_source
C C 0.0033 0.0016 'International Tables Vol C Tables 4.2.6.8 and 6.1.1.4'
H H 0.0000 0.0000 'International Tables Vol C Tables 4.2.6.8 and 6.1.1.4'
N N 0.0061 0.0033 'International Tables Vol C Tables 4.2.6.8 and 6.1.1.4'
O O 0.0106 0.0060 'International Tables Vol C Tables 4.2.6.8 and 6.1.1.4'
S S 0.1246 0.1234 'International Tables Vol C Tables 4.2.6.8 and 6.1.1.4'

loop_
_geom_angle_atom_site_label_1
_geom_angle_atom_site_label_2
_geom_angle_atom_site_label_3
_geom_angle
O2 S1 O1 112.69(15)
O2 S1 O3 112.59(16)
O1 S1 O3 113.49(15)
O2 S1 C33 104.75(15)
O1 S1 C33 106.76(16)
O3 S1 C33 105.73(15)
C12 N1 C1 108.4(3)
C12 N1 C13 125.7(3)
C1 N1 C13 125.7(3)
C13 C14 C15 119.3(3)
C13 C14 H14 120.3
C15 C14 H14 120.3
C2 C1 N1 128.7(3)
C2 C1 C6 122.7(3)
N1 C1 C6 108.7(3)
C30 C29 H29A 109.5
C30 C29 H29B 109.5
H29A C29 H29B 109.5
C30 C29 H29C 109.5
H29A C29 H29C 109.5
H29B C29 H29C 109.5
C25 C28 H28A 109.5
C25 C28 H28B 109.5
H28A C28 H28B 109.5
C25 C28 H28C 109.5
H28A C28 H28C 109.5
H28B C28 H28C 109.5
N2 C19 C16 111.6(2)
N2 C19 H19A 109.3
C16 C19 H19A 109.3
N2 C19 H19B 109.3
C16 C19 H19B 109.3
H19A C19 H19B 108.0
C20 N2 C24 120.5(3)
C20 N2 C19 119.5(2)
C24 N2 C19 119.9(2)
C1 C2 C3 116.7(4)
C1 C2 H2 121.6
C3 C2 H2 121.6
C5 C4 C3 122.2(4)
C5 C4 H4 118.9
C3 C4 H4 118.9
C4 C3 C2 120.8(4)
C4 C3 H3 119.6
C2 C3 H3 119.6
C23 C22 C21 116.3(3)
C23 C22 C25 121.1(3)
C21 C22 C25 122.6(3)
C4 C5 C6 118.6(4)
C4 C5 H5 120.7
C6 C5 H5 120.7
C1 C6 C5 119.0(4)
C1 C6 C7 107.4(3)
C5 C6 C7 133.7(4)
C8 C7 C12 119.0(3)
C8 C7 C6 134.1(3)
C12 C7 C6 106.8(3)
C9 C8 C7 118.8(3)
C9 C8 H8 120.6
C7 C8 H8 120.6
C8 C9 C10 121.0(4)
C8 C9 H9 119.5
C10 C9 H9 119.5
C24 C23 C22 121.1(3)
C24 C23 H23 119.4
C22 C23 H23 119.4
C12 C11 C10 117.5(3)
C12 C11 H11 121.3
C10 C11 H11 121.3
C11 C10 C9 121.7(4)
C11 C10 H10 119.1
C9 C10 H10 119.1
C11 C12 N1 129.1(3)
C11 C12 C7 121.9(3)
N1 C12 C7 108.8(3)
C18 C13 C14 120.4(3)
C18 C13 N1 120.0(3)
C14 C13 N1 119.6(3)
C32 C33 C34 118.5(3)
C32 C33 S1 121.0(3)
C34 C33 S1 120.4(3)
C14 C15 C16 121.4(3)
C14 C15 H15 119.3
C16 C15 H15 119.3
C17 C16 C15 118.0(3)
C17 C16 C19 121.5(3)
C15 C16 C19 120.6(3)
C16 C17 C18 121.3(3)
C16 C17 H17 119.4
C18 C17 H17 119.4
C30 C35 C34 121.6(4)
C30 C35 H35 119.2
C34 C35 H35 119.2
C20 C21 C22 120.8(3)
C20 C21 H21 119.6
C22 C21 H21 119.6
N2 C20 C21 120.4(3)
N2 C20 H20 119.8
C21 C20 H20 119.8
C13 C18 C17 119.6(3)
C13 C18 H18 120.2
C17 C18 H18 120.2
C33 C34 C35 120.6(4)
C33 C34 H34 119.7
C35 C34 H34 119.7
C22 C25 C27 108.8(3)
C22 C25 C26 110.2(3)
C27 C25 C26 109.9(3)
C22 C25 C28 110.8(3)
C27 C25 C28 108.8(3)
C26 C25 C28 108.3(3)
N2 C24 C23 120.7(3)
N2 C24 H24 119.7
C23 C24 H24 119.7
C25 C26 H26A 109.5
C25 C26 H26B 109.5
H26A C26 H26B 109.5
C25 C26 H26C 109.5
H26A C26 H26C 109.5
H26B C26 H26C 109.5
C25 C27 H27A 109.5
C25 C27 H27B 109.5
H27A C27 H27B 109.5
C25 C27 H27C 109.5
H27A C27 H27C 109.5
H27B C27 H27C 109.5
C33 C32 C31 120.9(4)
C33 C32 H32 119.6
C31 C32 H32 119.6
C32 C31 C30 121.0(4)
C32 C31 H31 119.5
C30 C31 H31 119.5
C35 C30 C31 117.4(4)
C35 C30 C29 121.6(4)
C31 C30 C29 121.0(4)

loop_
_geom_bond_atom_site_label_1
_geom_bond_atom_site_label_2
_geom_bond_distance
S1 O2 1.448(2)
S1 O1 1.448(3)
S1 O3 1.456(2)
S1 C33 1.778(4)
N1 C12 1.394(4)
N1 C1 1.398(4)
N1 C13 1.433(4)
C14 C13 1.377(4)
C14 C15 1.382(5)
C14 H14 0.9300
C1 C2 1.381(5)
C1 C6 1.400(5)
C29 C30 1.521(6)
C29 H29A 0.9600
C29 H29B 0.9600
C29 H29C 0.9600
C28 C25 1.543(5)
C28 H28A 0.9600
C28 H28B 0.9600
C28 H28C 0.9600
C19 N2 1.498(4)
C19 C16 1.503(4)
C19 H19A 0.9700
C19 H19B 0.9700
N2 C20 1.332(4)
N2 C24 1.348(4)
C2 C3 1.399(5)
C2 H2 0.9300
C4 C5 1.357(6)
C4 C3 1.385(6)
C4 H4 0.9300
C3 H3 0.9300
C22 C23 1.393(4)
C22 C21 1.395(4)
C22 C25 1.515(4)
C5 C6 1.401(5)
C5 H5 0.9300
C6 C7 1.440(5)
C7 C8 1.401(5)
C7 C12 1.408(5)
C8 C9 1.364(5)
C8 H8 0.9300
C9 C10 1.386(5)
C9 H9 0.9300
C23 C24 1.362(4)
C23 H23 0.9300
C11 C12 1.373(5)
C11 C10 1.380(5)
C11 H11 0.9300
C10 H10 0.9300
C13 C18 1.376(5)
C33 C32 1.367(5)
C33 C34 1.379(5)
C15 C16 1.393(4)
C15 H15 0.9300
C16 C17 1.376(4)
C17 C18 1.388(5)
C17 H17 0.9300
C35 C30 1.372(6)
C35 C34 1.382(5)
C35 H35 0.9300
C21 C20 1.381(4)
C21 H21 0.9300
C20 H20 0.9300
C18 H18 0.9300
C34 H34 0.9300
C25 C27 1.530(5)
C25 C26 1.541(5)
C24 H24 0.9300
C26 H26A 0.9600
C26 H26B 0.9600
C26 H26C 0.9600
C27 H27A 0.9600
C27 H27B 0.9600
C27 H27C 0.9600
C32 C31 1.384(5)
C32 H32 0.9300
C31 C30 1.391(6)
C31 H31 0.9300

loop_
_geom_torsion_atom_site_label_1
_geom_torsion_atom_site_label_2
_geom_torsion_atom_site_label_3
_geom_torsion_atom_site_label_4
_geom_torsion
C12 N1 C1 C2 -179.7(4)
C13 N1 C1 C2 5.1(6)
C12 N1 C1 C6 0.6(4)
C13 N1 C1 C6 -174.6(3)
C16 C19 N2 C20 84.5(3)
C16 C19 N2 C24 -92.8(3)
N1 C1 C2 C3 179.6(3)
C6 C1 C2 C3 -0.7(5)
C5 C4 C3 C2 -1.2(7)
C1 C2 C3 C4 1.6(6)
C3 C4 C5 C6 -0.2(6)
C2 C1 C6 C5 -0.6(5)
N1 C1 C6 C5 179.1(3)
C2 C1 C6 C7 179.3(3)
N1 C1 C6 C7 -0.9(4)
C4 C5 C6 C1 1.1(5)
C4 C5 C6 C7 -178.8(4)
C1 C6 C7 C8 -175.8(4)
C5 C6 C7 C8 4.1(7)
C1 C6 C7 C12 1.0(4)
C5 C6 C7 C12 -179.1(4)
C12 C7 C8 C9 -1.7(5)
C6 C7 C8 C9 174.8(3)
C7 C8 C9 C10 0.8(5)
C21 C22 C23 C24 2.8(5)
C25 C22 C23 C24 -178.6(3)
C12 C11 C10 C9 0.1(5)
C8 C9 C10 C11 0.1(6)
C10 C11 C12 N1 -174.8(3)
C10 C11 C12 C7 -1.1(5)
C1 N1 C12 C11 174.4(3)
C13 N1 C12 C11 -10.4(5)
C1 N1 C12 C7 0.1(4)
C13 N1 C12 C7 175.2(3)
C8 C7 C12 C11 1.9(5)
C6 C7 C12 C11 -175.5(3)
C8 C7 C12 N1 176.7(3)
C6 C7 C12 N1 -0.6(4)
C15 C14 C13 C18 0.5(5)
C15 C14 C13 N1 179.2(3)
C12 N1 C13 C18 118.3(4)
C1 N1 C13 C18 -67.3(4)
C12 N1 C13 C14 -60.4(5)
C1 N1 C13 C14 113.9(4)
O2 S1 C33 C32 -88.1(3)
O1 S1 C33 C32 31.6(3)
O3 S1 C33 C32 152.8(3)
O2 S1 C33 C34 88.1(3)
O1 S1 C33 C34 -152.2(3)
O3 S1 C33 C34 -31.0(3)
C13 C14 C15 C16 0.4(5)
C14 C15 C16 C17 -0.8(5)
C14 C15 C16 C19 180.0(3)
N2 C19 C16 C17 -108.6(3)
N2 C19 C16 C15 70.6(4)
C15 C16 C17 C18 0.4(5)
C19 C16 C17 C18 179.6(3)
C23 C22 C21 C20 -3.0(5)
C25 C22 C21 C20 178.4(3)
C24 N2 C20 C21 3.4(5)
C19 N2 C20 C21 -173.9(3)
C22 C21 C20 N2 0.0(5)
C14 C13 C18 C17 -0.9(5)
N1 C13 C18 C17 -179.6(3)
C16 C17 C18 C13 0.4(6)
C32 C33 C34 C35 0.3(6)
S1 C33 C34 C35 -176.0(3)
C30 C35 C34 C33 -0.4(6)
C23 C22 C25 C27 -83.6(4)
C21 C22 C25 C27 94.9(4)
C23 C22 C25 C26 155.9(3)
C21 C22 C25 C26 -25.6(4)
C23 C22 C25 C28 36.0(4)
C21 C22 C25 C28 -145.4(3)
C20 N2 C24 C23 -3.6(5)
C19 N2 C24 C23 173.6(3)
C22 C23 C24 N2 0.5(5)
C34 C33 C32 C31 0.6(6)
S1 C33 C32 C31 176.8(3)
C33 C32 C31 C30 -1.4(7)
C34 C35 C30 C31 -0.4(7)
C34 C35 C30 C29 -179.4(4)
C32 C31 C30 C35 1.3(7)
C32 C31 C30 C29 -179.8(4)
